data_4341020
loop_
_publ_author_name
'Ward, Matthew D.'
'Chan, Ian Y.'
'Leb\`egue, S\'ebastien'
'Ibers, James A.'

_publ_section_title
;
 The synthesis and characterization of four new uranium(IV)
 chlorophosphates: UCl&#x2084;(POCl&#x2083;),
 [U&#x2082;Cl&#x2089;][PCl&#x2084;], UCl&#x2083;(PO&#x2082;Cl&#x2082;),
 and U&#x2082;Cl&#x2088;(POCl&#x2083;).
;
_journal_issue 18
_journal_name_full 'Inorganic chemistry'
_journal_page_first 9969
_journal_page_last 9975
_journal_paper_doi 10.1021/ic501781h
_journal_volume 53
_journal_year 2014
_chemical_formula_moiety 'Cl9 U2, Cl4 P'
_chemical_formula_sum 'Cl13 P U2'
_chemical_formula_weight 967.88
_space_group_crystal_system orthorhombic
_space_group_IT_number 56
_space_group_name_Hall '-P 2ab 2ac'
_space_group_name_H-M_alt 'P c c n'
_symmetry_space_group_name_Hall '-P 2ab 2ac'
_symmetry_space_group_name_H-M 'P c c n'
_audit_creation_method SHELXL-2013
_cell_angle_alpha 90
_cell_angle_beta 90
_cell_angle_gamma 90
_cell_formula_units_Z 4
_cell_length_a 8.3695(2)
_cell_length_b 13.4190(3)
_cell_length_c 16.9609(4)
_cell_measurement_reflns_used 6649
_cell_measurement_temperature 100(2)
_cell_measurement_theta_max 33.209
_cell_measurement_theta_min 2.4015
_cell_volume 1904.88(8)
_computing_cell_refinement 'Bruker SAINT'
_computing_data_collection 'Bruker APEX2'
_computing_data_reduction 'Bruker SAINT'
_computing_molecular_graphics 'Bruker SHELXTL'
_computing_publication_material 'Bruker SHELXTL'
_computing_structure_refinement 'SHELXL-2013 (Sheldrick, 2013)'
_computing_structure_solution 'SHELXL-2013 (Sheldrick, 2013)'
_diffrn_ambient_temperature 100(2)
_diffrn_measured_fraction_theta_full 0.997
_diffrn_measured_fraction_theta_max 0.998
_diffrn_measurement_device_type 'Bruker APEX-II CCD'
_diffrn_measurement_method '\f and \w scans'
_diffrn_radiation_type MoK\a
_diffrn_radiation_wavelength 0.71073
_diffrn_reflns_av_R_equivalents 0.0775
_diffrn_reflns_av_unetI/netI 0.0367
_diffrn_reflns_Laue_measured_fraction_full 0.997
_diffrn_reflns_Laue_measured_fraction_max 0.998
_diffrn_reflns_limit_h_max 11
_diffrn_reflns_limit_h_min -12
_diffrn_reflns_limit_k_max 20
_diffrn_reflns_limit_k_min -20
_diffrn_reflns_limit_l_max 26
_diffrn_reflns_limit_l_min -26
_diffrn_reflns_number 38194
_diffrn_reflns_point_group_measured_fraction_full 0.997
_diffrn_reflns_point_group_measured_fraction_max 0.998
_diffrn_reflns_theta_full 25.242
_diffrn_reflns_theta_max 33.348
_diffrn_reflns_theta_min 3.110
_diffrn_source 'fine-focus sealed tube'
_exptl_absorpt_coefficient_mu 18.862
_exptl_absorpt_correction_T_max 0.6133
_exptl_absorpt_correction_T_min 0.3471
_exptl_absorpt_correction_type numerical
_exptl_absorpt_process_details 'face indexed, SADABS (Sheldrick, 2008)'
_exptl_crystal_colour Green
_exptl_crystal_density_diffrn 3.375
_exptl_crystal_description Needle
_exptl_crystal_F_000 1680
_exptl_crystal_size_max 0.141
_exptl_crystal_size_mid 0.093
_exptl_crystal_size_min 0.042
_refine_diff_density_max 1.687
_refine_diff_density_min -1.412
_refine_diff_density_rms 0.255
_refine_ls_extinction_coef 0.00060(5)
_refine_ls_extinction_expression Fc^*^=kFc[1+0.001xFc^2^\l^3^/sin(2\q)]^-1/4^
_refine_ls_extinction_method SHELXL
_refine_ls_goodness_of_fit_ref 1.235
_refine_ls_hydrogen_treatment undef
_refine_ls_matrix_type full
_refine_ls_number_parameters 84
_refine_ls_number_reflns 3685
_refine_ls_number_restraints 0
_refine_ls_restrained_S_all 1.235
_refine_ls_R_factor_all 0.0425
_refine_ls_R_factor_gt 0.0268
_refine_ls_shift/su_max 0.000
_refine_ls_shift/su_mean 0.000
_refine_ls_structure_factor_coef Fsqd
_refine_ls_weighting_details 'w=1/[\s^2^(Fo^2^)+(0.0115P)^2^] where P=(1.0000Fo^2^+0.0000Fc^2^)'
_refine_ls_weighting_scheme calc
_refine_ls_wR_factor_gt 0.0508
_refine_ls_wR_factor_ref 0.0542
_reflns_Friedel_coverage 0.000
_reflns_number_gt 2901
_reflns_number_total 3685
_reflns_threshold_expression 'I > 2\s(I)'
_cod_data_source_file ic501781h_si_001.cif
_cod_data_source_block '[U2Cl9][PCl4]'
_cod_depositor_comments 'Adding full bibliography for 4341019--4341022.cif.'
_cod_database_code 4341020
_shelx_space_group_comment
;
The symmetry employed for this shelxl refinement is uniquely defined
by the following loop, which should always be used as a source of
symmetry information in preference to the above space-group names.
They are only intended as comments.
;
_shelxl_version_number 2013-3

loop_
_space_group_symop_operation_xyz
'x, y, z'
'-x+1/2, -y+1/2, z'
'-x, y+1/2, -z+1/2'
'x+1/2, -y, -z+1/2'
'-x, -y, -z'
'x-1/2, y-1/2, -z'
'x, -y-1/2, z-1/2'
'-x-1/2, y, z-1/2'

loop_
_atom_site_label
_atom_site_type_symbol
_atom_site_fract_x
_atom_site_fract_y
_atom_site_fract_z
_atom_site_U_iso_or_equiv
_atom_site_adp_type
_atom_site_occupancy
_atom_site_site_symmetry_order
_atom_site_calc_flag
_atom_site_refinement_flags_posn
_atom_site_refinement_flags_adp
_atom_site_refinement_flags_occupancy
U1 U 0.25959(2) 0.55445(2) 0.24099(2) 0.00998(5) Uani 1 1 d . . .
Cl2 Cl 0.05369(10) 0.11500(7) 0.24800(6) 0.01512(17) Uani 1 1 d . . .
Cl7 Cl 0.2500 0.7500 0.19102(8) 0.0155(2) Uani 1 2 d S T P
Cl3 Cl 0.07318(10) 0.39158(7) 0.28351(7) 0.01706(19) Uani 1 1 d . . .
Cl5 Cl 0.21470(12) 0.51803(8) 0.09593(6) 0.01881(19) Uani 1 1 d . . .
Cl6 Cl 0.69883(13) 0.09786(9) 0.11553(6) 0.0239(2) Uani 1 1 d . . .
Cl8 Cl 0.2500 0.2500 0.10744(10) 0.0463(6) Uani 1 2 d S T P
Cl4 Cl 0.13355(18) 0.15688(12) 0.44635(8) 0.0433(4) Uani 1 1 d . . .
Cl1 Cl 0.0201(3) 0.1444(2) 0.00017(15) 0.0314(6) Uani 0.5 1 d . . P
P1 P 0.2065(3) 0.22952(17) 0.00030(13) 0.0167(5) Uani 0.5 1 d . . P

loop_
_atom_site_aniso_label
_atom_site_aniso_U_11
_atom_site_aniso_U_22
_atom_site_aniso_U_33
_atom_site_aniso_U_23
_atom_site_aniso_U_13
_atom_site_aniso_U_12
U1 0.00572(6) 0.00813(6) 0.01610(7) 0.00075(5) -0.00034(4) 0.00001(4)
Cl2 0.0077(3) 0.0093(4) 0.0284(5) -0.0018(4) 0.0011(3) 0.0000(3)
Cl7 0.0101(5) 0.0074(5) 0.0290(7) 0.000 0.000 0.0000(4)
Cl3 0.0065(4) 0.0112(4) 0.0334(5) 0.0067(4) 0.0001(3) 0.0004(3)
Cl5 0.0239(5) 0.0146(4) 0.0179(5) -0.0014(3) -0.0015(3) 0.0012(4)
Cl6 0.0266(5) 0.0270(6) 0.0181(5) 0.0026(4) -0.0017(4) -0.0024(4)
Cl8 0.0979(18) 0.0253(9) 0.0158(7) 0.000 0.000 0.0223(10)
Cl4 0.0573(9) 0.0455(9) 0.0271(7) -0.0085(6) -0.0018(6) -0.0241(7)
Cl1 0.0191(11) 0.0326(15) 0.0424(15) 0.0071(10) -0.0034(9) -0.0067(9)
P1 0.0190(11) 0.0136(12) 0.0176(10) 0.0002(7) 0.0003(7) 0.0013(7)

loop_
_atom_type_symbol
_atom_type_description
_atom_type_scat_dispersion_real
_atom_type_scat_dispersion_imag
_atom_type_scat_source
P P 0.1023 0.0942 'International Tables Vol C Tables 4.2.6.8 and 6.1.1.4'
Cl Cl 0.1484 0.1585 'International Tables Vol C Tables 4.2.6.8 and 6.1.1.4'
U U -9.6767 9.6646 'International Tables Vol C Tables 4.2.6.8 and 6.1.1.4'

loop_
_geom_angle_atom_site_label_1
_geom_angle_atom_site_label_2
_geom_angle_atom_site_label_3
_geom_angle
_geom_angle_site_symmetry_1
_geom_angle_site_symmetry_3
Cl6 U1 Cl5 177.71(4) 3_655 .
Cl6 U1 Cl2 89.87(3) 3_655 3
Cl5 U1 Cl2 88.95(3) . 3
Cl6 U1 Cl3 87.33(4) 3_655 4_565
Cl5 U1 Cl3 92.61(3) . 4_565
Cl2 U1 Cl3 147.22(3) 3 4_565
Cl6 U1 Cl7 94.62(4) 3_655 .
Cl5 U1 Cl7 83.17(4) . .
Cl2 U1 Cl7 73.28(2) 3 .
Cl3 U1 Cl7 74.41(2) 4_565 .
Cl6 U1 Cl2 94.04(3) 3_655 2
Cl5 U1 Cl2 88.11(3) . 2
Cl2 U1 Cl2 141.22(2) 3 2
Cl3 U1 Cl2 71.56(3) 4_565 2
Cl7 U1 Cl2 144.38(2) . 2
Cl6 U1 Cl3 90.50(4) 3_655 .
Cl5 U1 Cl3 90.98(3) . .
Cl2 U1 Cl3 71.32(3) 3 .
Cl3 U1 Cl3 141.31(2) 4_565 .
Cl7 U1 Cl3 144.198(19) . .
Cl2 U1 Cl3 70.07(3) 2 .
U1 Cl2 U1 107.40(3) 3_545 2
U1 Cl7 U1 144.22(6) 2_565 .
U1 Cl3 U1 106.79(3) 4_465 .
P1 Cl8 P1 28.17(14) . 2
P1 Cl4 P1 27.98(14) 7_566 8_656
P1 P1 Cl8 75.92(7) 2 .
P1 P1 Cl4 76.7(2) 2 7_565
Cl8 P1 Cl4 114.60(12) . 7_565
P1 P1 Cl4 75.3(3) 2 8_655
Cl8 P1 Cl4 114.03(13) . 8_655
Cl4 P1 Cl4 114.35(14) 7_565 8_655
P1 P1 Cl1 179.2(4) 2 .
Cl8 P1 Cl1 104.15(13) . .
Cl4 P1 Cl1 102.50(15) 7_565 .
Cl4 P1 Cl1 105.42(14) 8_655 .

loop_
_geom_bond_atom_site_label_1
_geom_bond_atom_site_label_2
_geom_bond_distance
_geom_bond_site_symmetry_2
U1 Cl6 2.5264(11) 3_655
U1 Cl5 2.5364(10) .
U1 Cl2 2.7513(8) 3
U1 Cl3 2.7542(9) 4_565
U1 Cl7 2.7587(5) .
U1 Cl2 2.7616(9) 2
U1 Cl3 2.7804(9) .
Cl2 U1 2.7513(8) 3_545
Cl2 U1 2.7616(9) 2
Cl7 U1 2.7587(5) 2_565
Cl3 U1 2.7542(9) 4_465
Cl6 U1 2.5264(11) 3_645
Cl8 P1 1.874(3) .
Cl8 P1 1.874(3) 2
Cl4 P1 1.880(3) 7_566
Cl4 P1 1.892(3) 8_656
Cl1 P1 1.934(3) .
P1 P1 0.912(5) 2
P1 Cl4 1.880(3) 7_565
P1 Cl4 1.892(3) 8_655
